data_1506819
loop_
_publ_author_name
'Nesterov, Volodymyr V.'
'Antipin, Mikhail Yu.'
'Nesterov, Vladimir N.'
'Moore, Craig E.'
'Cardelino, Beatriz H.'
'Timofeeva, Tatiana V.'

_publ_section_title
;
 Thermally Stable Heterocyclic Imines as New Potential Nonlinear Optical
 Materials&#x2020;
;
_journal_issue 25
_journal_name_full 'The Journal of Physical Chemistry B'
_journal_page_first 8531
_journal_paper_doi 10.1021/jp0367528
_journal_volume 108
_journal_year 2004
_chemical_formula_moiety 'C13 H9 N5'
_chemical_formula_sum 'C13 H9 N5'
_chemical_formula_weight 235.25
_chemical_name_systematic
; 
 ? 
;
_space_group_IT_number 33
_symmetry_cell_setting orthorhombic
_symmetry_space_group_name_Hall 'P 2c -2n'
_symmetry_space_group_name_H-M 'P n a 21'
_atom_sites_solution_hydrogens geom
_atom_sites_solution_primary direct
_atom_sites_solution_secondary difmap
_audit_creation_method SHELXL-97
_cell_angle_alpha 90.00
_cell_angle_beta 90.00
_cell_angle_gamma 90.00
_cell_formula_units_Z 4
_cell_length_a 10.208(2)
_cell_length_b 22.983(5)
_cell_length_c 5.0410(10)
_cell_measurement_reflns_used 24
_cell_measurement_temperature 295(2)
_cell_measurement_theta_max 12
_cell_measurement_theta_min 11
_cell_volume 1182.7(4)
_computing_cell_refinement 'Enraf-Nonius CAD4'
_computing_data_collection 'Enraf-Nonius CAD4 (Enraf-Nonius, 1989)'
_computing_data_reduction 'Siemens SHELXTL (Sheldrick, 1994)'
_computing_molecular_graphics 'Siemens SHELXTL'
_computing_publication_material SHELXL97
_computing_structure_refinement 'SHELXL-97 (Sheldrick, 1997)'
_computing_structure_solution 'SHELXS-97 (Sheldrick, 1990)'
_diffrn_ambient_temperature 295(2)
_diffrn_measured_fraction_theta_full 0.993
_diffrn_measured_fraction_theta_max 0.993
_diffrn_measurement_device_type 'Enraf-Nonius CAD4'
_diffrn_measurement_method \q/2\q
_diffrn_radiation_monochromator graphite
_diffrn_radiation_source 'fine-focus sealed tube'
_diffrn_radiation_type MoK\a
_diffrn_radiation_wavelength 0.71073
_diffrn_reflns_av_R_equivalents 0.0000
_diffrn_reflns_av_sigmaI/netI 0.0334
_diffrn_reflns_limit_h_max 14
_diffrn_reflns_limit_h_min 0
_diffrn_reflns_limit_k_max 32
_diffrn_reflns_limit_k_min 0
_diffrn_reflns_limit_l_max 7
_diffrn_reflns_limit_l_min 0
_diffrn_reflns_number 1881
_diffrn_reflns_theta_full 29.97
_diffrn_reflns_theta_max 29.97
_diffrn_reflns_theta_min 1.77
_diffrn_standards_decay_% 3
_diffrn_standards_interval_count 97
_diffrn_standards_number 3
_exptl_absorpt_coefficient_mu 0.086
_exptl_absorpt_correction_type none
_exptl_crystal_colour yellow
_exptl_crystal_density_diffrn 1.321
_exptl_crystal_density_method 'not measured'
_exptl_crystal_description prism
_exptl_crystal_F_000 488
_exptl_crystal_size_max 0.50
_exptl_crystal_size_mid 0.40
_exptl_crystal_size_min 0.30
_refine_diff_density_max 0.220
_refine_diff_density_min -0.207
_refine_diff_density_rms 0.040
_refine_ls_abs_structure_details 'Flack H D (1983), Acta Cryst. A39, 876-881'
_refine_ls_abs_structure_Flack 4(4)
_refine_ls_extinction_method none
_refine_ls_goodness_of_fit_ref 1.064
_refine_ls_hydrogen_treatment constr
_refine_ls_matrix_type full
_refine_ls_number_parameters 163
_refine_ls_number_reflns 1881
_refine_ls_number_restraints 1
_refine_ls_restrained_S_all 1.064
_refine_ls_R_factor_all 0.0870
_refine_ls_R_factor_gt 0.0419
_refine_ls_shift/su_max 0.000
_refine_ls_shift/su_mean 0.000
_refine_ls_structure_factor_coef Fsqd
_refine_ls_weighting_details 'calc w=1/[\s^2^(Fo^2^)+(0.0639P)^2^+0.0553P] where P=(Fo^2^+2Fc^2^)/3'
_refine_ls_weighting_scheme calc
_refine_ls_wR_factor_gt 0.1034
_refine_ls_wR_factor_ref 0.1213
_reflns_number_gt 1250
_reflns_number_total 1881
_reflns_threshold_expression I>2\s(I)
_cod_data_source_file jp0367528si20030915_041846.cif
_cod_data_source_block 7d
_cod_depositor_comments
;
The following automatic conversions were performed:

'_symmetry_cell_setting' value 'Orthorhombic' changed to
'orthorhombic' according to
/home/saulius/struct/CIF-dictionaries/cif_core.dic dictionary named
'cif_core.dic' version 2.4.1 from 2010-06-29.

Automatic conversion script
Id: cif_fix_values 1715 2011-07-08 13:25:40Z adriana 
;
_cod_database_code 1506819

loop_
_symmetry_equiv_pos_as_xyz
'x, y, z'
'-x, -y, z+1/2'
'x+1/2, -y+1/2, z'
'-x+1/2, y+1/2, z+1/2'

loop_
_atom_site_label
_atom_site_type_symbol
_atom_site_fract_x
_atom_site_fract_y
_atom_site_fract_z
_atom_site_U_iso_or_equiv
_atom_site_adp_type
_atom_site_occupancy
_atom_site_symmetry_multiplicity
_atom_site_calc_flag
_atom_site_refinement_flags
N1 N 0.69554(18) 0.37165(8) -0.0780(5) 0.0408(5) Uani 1 1 d .
N2 N 0.8132(3) 0.25563(10) 0.2964(7) 0.0668(8) Uani 1 1 d .
N3 N 0.5469(2) 0.17433(9) -0.1587(7) 0.0659(8) Uani 1 1 d .
N4 N 0.5128(3) 0.31258(9) -0.3839(6) 0.0628(7) Uani 1 1 d .
H4A H 0.5222 0.3494 -0.4076 0.075 Uiso 1 1 calc R
H4B H 0.4564 0.2935 -0.4763 0.075 Uiso 1 1 calc R
N5 N 0.8753(2) 0.54698(8) 0.1853(5) 0.0443(5) Uani 1 1 d .
H5A H 0.9189 0.5732 0.2694 0.053 Uiso 1 1 calc R
C1 C 0.8800(2) 0.48926(10) 0.2349(6) 0.0444(6) Uani 1 1 d .
H1A H 0.9305 0.4719 0.3665 0.053 Uiso 1 1 calc R
C2 C 0.7992(2) 0.45989(9) 0.0618(5) 0.0395(5) Uani 1 1 d .
C3 C 0.7398(2) 0.50339(9) -0.1077(5) 0.0359(5) Uani 1 1 d .
C4 C 0.6504(2) 0.50284(10) -0.3156(6) 0.0433(6) Uani 1 1 d .
H4C H 0.6169 0.4679 -0.3787 0.052 Uiso 1 1 calc R
C5 C 0.6120(3) 0.55505(11) -0.4272(7) 0.0520(7) Uani 1 1 d .
H5B H 0.5509 0.5550 -0.5640 0.062 Uiso 1 1 calc R
C6 C 0.6634(3) 0.60786(10) -0.3384(7) 0.0543(7) Uani 1 1 d .
H6A H 0.6363 0.6424 -0.4179 0.065 Uiso 1 1 calc R
C7 C 0.7530(3) 0.60976(10) -0.1360(7) 0.0488(6) Uani 1 1 d .
H7A H 0.7879 0.6449 -0.0781 0.059 Uiso 1 1 calc R
C8 C 0.7899(2) 0.55744(9) -0.0204(5) 0.0380(5) Uani 1 1 d .
C9 C 0.7774(2) 0.39823(9) 0.0733(6) 0.0419(6) Uani 1 1 d .
H9A H 0.8248 0.3765 0.1959 0.050 Uiso 1 1 calc R
C10 C 0.6774(2) 0.31168(9) -0.0479(6) 0.0396(5) Uani 1 1 d .
C11 C 0.7508(3) 0.27887(9) 0.1418(7) 0.0458(7) Uani 1 1 d .
C12 C 0.5860(3) 0.28480(9) -0.2025(6) 0.0432(6) Uani 1 1 d .
C13 C 0.5646(3) 0.22291(10) -0.1743(7) 0.0490(7) Uani 1 1 d .

loop_
_atom_site_aniso_label
_atom_site_aniso_U_11
_atom_site_aniso_U_22
_atom_site_aniso_U_33
_atom_site_aniso_U_23
_atom_site_aniso_U_13
_atom_site_aniso_U_12
N1 0.0476(10) 0.0261(8) 0.0487(13) 0.0018(9) -0.0032(11) 0.0023(7)
N2 0.0783(17) 0.0427(11) 0.0795(19) 0.0138(15) -0.0185(17) 0.0049(11)
N3 0.0709(15) 0.0362(10) 0.091(2) -0.0080(13) 0.0068(17) -0.0022(10)
N4 0.0751(14) 0.0392(10) 0.0740(19) -0.0032(13) -0.0326(15) -0.0011(10)
N5 0.0485(11) 0.0343(9) 0.0500(13) -0.0063(10) -0.0054(11) -0.0040(8)
C1 0.0465(12) 0.0369(12) 0.0499(17) 0.0004(11) -0.0055(13) 0.0011(9)
C2 0.0414(11) 0.0320(9) 0.0452(14) -0.0006(10) -0.0008(12) -0.0011(8)
C3 0.0384(10) 0.0309(9) 0.0382(13) -0.0009(10) 0.0065(11) -0.0011(9)
C4 0.0455(12) 0.0384(11) 0.0460(16) 0.0001(12) 0.0000(13) -0.0070(10)
C5 0.0531(14) 0.0493(14) 0.0536(16) 0.0067(14) -0.0108(14) -0.0012(11)
C6 0.0627(15) 0.0378(12) 0.0623(19) 0.0074(13) -0.0052(17) 0.0068(11)
C7 0.0580(13) 0.0302(10) 0.0583(17) -0.0016(12) -0.0007(14) -0.0005(10)
C8 0.0392(11) 0.0326(10) 0.0422(13) -0.0031(10) 0.0047(11) -0.0002(8)
C9 0.0464(12) 0.0316(10) 0.0478(15) 0.0025(11) -0.0014(13) 0.0027(9)
C10 0.0463(12) 0.0279(9) 0.0447(13) 0.0008(10) -0.0006(12) 0.0040(9)
C11 0.0530(13) 0.0267(9) 0.0578(19) 0.0045(11) -0.0029(15) 0.0014(9)
C12 0.0482(12) 0.0295(9) 0.0520(16) -0.0043(11) -0.0004(13) 0.0044(9)
C13 0.0488(13) 0.0367(12) 0.0615(18) -0.0103(13) 0.0028(15) 0.0007(10)

loop_
_atom_type_symbol
_atom_type_description
_atom_type_scat_dispersion_real
_atom_type_scat_dispersion_imag
_atom_type_scat_source
C C 0.0033 0.0016 'International Tables Vol C Tables 4.2.6.8 and 6.1.1.4'
H H 0.0000 0.0000 'International Tables Vol C Tables 4.2.6.8 and 6.1.1.4'
N N 0.0061 0.0033 'International Tables Vol C Tables 4.2.6.8 and 6.1.1.4'

loop_
_geom_angle_atom_site_label_1
_geom_angle_atom_site_label_2
_geom_angle_atom_site_label_3
_geom_angle
C9 N1 C10 119.3(2)
C12 N4 H4A 120.0
C12 N4 H4B 120.0
H4A N4 H4B 120.0
C1 N5 C8 109.5(2)
C1 N5 H5A 125.3
C8 N5 H5A 125.3
N5 C1 C2 110.0(2)
N5 C1 H1A 125.0
C2 C1 H1A 125.0
C1 C2 C9 123.4(2)
C1 C2 C3 106.6(2)
C9 C2 C3 129.8(2)
C4 C3 C8 118.7(2)
C4 C3 C2 135.5(2)
C8 C3 C2 105.7(2)
C5 C4 C3 119.0(2)
C5 C4 H4C 120.5
C3 C4 H4C 120.5
C4 C5 C6 121.2(3)
C4 C5 H5B 119.4
C6 C5 H5B 119.4
C7 C6 C5 121.1(2)
C7 C6 H6A 119.4
C5 C6 H6A 119.4
C6 C7 C8 117.8(2)
C6 C7 H7A 121.1
C8 C7 H7A 121.1
N5 C8 C7 129.8(2)
N5 C8 C3 108.1(2)
C7 C8 C3 122.2(2)
N1 C9 C2 123.1(2)
N1 C9 H9A 118.5
C2 C9 H9A 118.5
C12 C10 N1 118.4(2)
C12 C10 C11 120.1(2)
N1 C10 C11 121.5(2)
N2 C11 C10 176.0(3)
N4 C12 C10 123.7(2)
N4 C12 C13 116.8(2)
C10 C12 C13 119.5(3)
N3 C13 C12 178.3(4)

loop_
_geom_bond_atom_site_label_1
_geom_bond_atom_site_label_2
_geom_bond_distance
N1 C9 1.286(3)
N1 C10 1.399(3)
N2 C11 1.139(4)
N3 C13 1.134(3)
N4 C12 1.343(4)
N4 H4A 0.8600
N4 H4B 0.8600
N5 C1 1.351(3)
N5 C8 1.375(3)
N5 H5A 0.8600
C1 C2 1.377(4)
C1 H1A 0.9300
C2 C9 1.436(3)
C2 C3 1.448(3)
C3 C4 1.390(4)
C3 C8 1.414(3)
C4 C5 1.382(4)
C4 H4C 0.9300
C5 C6 1.396(4)
C5 H5B 0.9300
C6 C7 1.372(4)
C6 H6A 0.9300
C7 C8 1.388(3)
C7 H7A 0.9300
C9 H9A 0.9300
C10 C12 1.364(4)
C10 C11 1.430(4)
C12 C13 1.446(3)

loop_
_geom_torsion_atom_site_label_1
_geom_torsion_atom_site_label_2
_geom_torsion_atom_site_label_3
_geom_torsion_atom_site_label_4
_geom_torsion
C8 N5 C1 C2 0.6(3)
N5 C1 C2 C9 -176.5(2)
N5 C1 C2 C3 -0.1(3)
C1 C2 C3 C4 -179.2(3)
C9 C2 C3 C4 -3.1(5)
C1 C2 C3 C8 -0.4(3)
C9 C2 C3 C8 175.6(2)
C8 C3 C4 C5 -1.0(4)
C2 C3 C4 C5 177.7(3)
C3 C4 C5 C6 1.3(4)
C4 C5 C6 C7 -0.5(5)
C5 C6 C7 C8 -0.7(5)
C1 N5 C8 C7 179.1(3)
C1 N5 C8 C3 -0.9(3)
C6 C7 C8 N5 -179.0(3)
C6 C7 C8 C3 1.0(4)
C4 C3 C8 N5 179.8(2)
C2 C3 C8 N5 0.8(3)
C4 C3 C8 C7 -0.2(4)
C2 C3 C8 C7 -179.2(3)
C10 N1 C9 C2 -178.0(2)
C1 C2 C9 N1 175.4(2)
C3 C2 C9 N1 0.0(4)
C9 N1 C10 C12 177.2(2)
C9 N1 C10 C11 -1.9(4)
C12 C10 C11 N2 177(5)
N1 C10 C11 N2 -4(5)
N1 C10 C12 N4 0.5(4)
C11 C10 C12 N4 179.6(3)
N1 C10 C12 C13 -179.5(2)
C11 C10 C12 C13 -0.4(4)
N4 C12 C13 N3 29(10)
C10 C12 C13 N3 -151(10)

loop_
_cod_related_entry_id
_cod_related_entry_code
_cod_related_entry_database
1 30651762 ChemSpider
